data_7055993
loop_
_publ_author_name
'Beament, James'
'Mahon, Mary F.'
'Buchard, Antoine'
'Jones, Matthew D.'

_publ_section_title
;
 Salan group 13 complexes -- structural study and lactide polymerisation
;
_journal_issue 5
_journal_name_full 'New J. Chem.'
_journal_page_first 2198
_journal_paper_doi 10.1039/C6NJ03844A
_journal_volume 41
_journal_year 2017
_chemical_formula_sum 'C38 H58 Cl Ga N2 O2'
_chemical_formula_weight 680.03
_space_group_crystal_system monoclinic
_space_group_IT_number 15
_space_group_name_Hall '-I 2ya'
_space_group_name_H-M_alt 'I 1 2/a 1'
_symmetry_space_group_name_Hall '-I 2ya'
_symmetry_space_group_name_H-M 'I 1 2/a 1'
_atom_sites_solution_hydrogens geom
_audit_creation_method SHELXL-2014/7
_audit_update_record
;
2016-10-18 deposited with the CCDC.
2017-02-06 downloaded from the CCDC.
;
_cell_angle_alpha 90
_cell_angle_beta 93.3540(10)
_cell_angle_gamma 90
_cell_formula_units_Z 8
_cell_length_a 22.41840(10)
_cell_length_b 12.91110(10)
_cell_length_c 25.80380(10)
_cell_measurement_reflns_used 57810
_cell_measurement_temperature 150(2)
_cell_measurement_theta_max 73.3090
_cell_measurement_theta_min 3.8230
_cell_volume 7456.02(7)
_computing_cell_refinement 'CrysAlisPro 1.171.38.43 (Rigaku OD, 2015)'
_computing_data_collection 'CrysAlisPro 1.171.38.43 (Rigaku OD, 2015)'
_computing_data_reduction 'CrysAlisPro 1.171.38.43 (Rigaku OD, 2015)'
_computing_molecular_graphics 'ORTEP3 for Windows - Farrugia, L. J. J. Appl. Crystallogr. 1997, 30, 565'
_computing_publication_material
;
 'WinGX publication routines, Farrugia, 
 L. J., J. Appl. Crystallogr., 1999, 32, 837-838
;
_computing_structure_refinement
;
 SHELXL-2014/8 (Sheldrick, 2014)
 Sheldrick GM (2008) Acta Crystallogr A64:112--122 and 
 C. B. H\"ubschle, G. M. Sheldrick and B. Dittrich
 ShelXle: a Qt graphical user interface for SHELXL
 J. Appl. Cryst., 44, (2011) 1281-1284.
;
_computing_structure_solution
; 
 SHELXT
 Sheldrick, G. M. (2008). Acta Cryst. A64, 112-122.
;
_diffrn_ambient_temperature 150(2)
_diffrn_measured_fraction_theta_full 1.000
_diffrn_measured_fraction_theta_max 0.998
_diffrn_measurement_device 'four-circle diffractometer'
_diffrn_measurement_device_type 'SuperNova, Dual, Cu at zero, EosS2'
_diffrn_measurement_method '\w scans'
_diffrn_radiation_type CuK\a
_diffrn_radiation_wavelength 1.54184
_diffrn_reflns_av_R_equivalents 0.0222
_diffrn_reflns_av_unetI/netI 0.0095
_diffrn_reflns_Laue_measured_fraction_full 1.000
_diffrn_reflns_Laue_measured_fraction_max 0.998
_diffrn_reflns_limit_h_max 27
_diffrn_reflns_limit_h_min -23
_diffrn_reflns_limit_k_max 15
_diffrn_reflns_limit_k_min -15
_diffrn_reflns_limit_l_max 32
_diffrn_reflns_limit_l_min -31
_diffrn_reflns_number 82162
_diffrn_reflns_point_group_measured_fraction_full 1.000
_diffrn_reflns_point_group_measured_fraction_max 0.998
_diffrn_reflns_theta_full 67.684
_diffrn_reflns_theta_max 73.364
_diffrn_reflns_theta_min 3.431
_exptl_absorpt_coefficient_mu 1.914
_exptl_absorpt_correction_T_max 1.00000
_exptl_absorpt_correction_T_min 0.80525
_exptl_absorpt_correction_type multi-scan
_exptl_absorpt_process_details
;
CrysAlisPro 1.171.38.43 (Rigaku Oxford Diffraction, 2015)
Empirical absorption correction using spherical harmonics,
 implemented in SCALE3 ABSPACK scaling algorithm.
;
_exptl_crystal_colour colourless
_exptl_crystal_density_diffrn 1.212
_exptl_crystal_description block
_exptl_crystal_F_000 2912
_exptl_crystal_size_max 0.200
_exptl_crystal_size_mid 0.200
_exptl_crystal_size_min 0.150
_refine_diff_density_max 0.692
_refine_diff_density_min -0.460
_refine_diff_density_rms 0.047
_refine_ls_extinction_method none
_refine_ls_goodness_of_fit_ref 1.021
_refine_ls_hydrogen_treatment constr
_refine_ls_matrix_type full
_refine_ls_number_parameters 410
_refine_ls_number_reflns 7485
_refine_ls_number_restraints 0
_refine_ls_restrained_S_all 1.021
_refine_ls_R_factor_all 0.0297
_refine_ls_R_factor_gt 0.0290
_refine_ls_shift/su_max 0.003
_refine_ls_shift/su_mean 0.000
_refine_ls_structure_factor_coef Fsqd
_refine_ls_weighting_details 'w=1/[\s^2^(Fo^2^)+(0.0400P)^2^+9.1994P] where P=(Fo^2^+2Fc^2^)/3'
_refine_ls_weighting_scheme calc
_refine_ls_wR_factor_gt 0.0773
_refine_ls_wR_factor_ref 0.0779
_reflns_Friedel_coverage 0.000
_reflns_number_gt 7221
_reflns_number_total 7485
_reflns_threshold_expression 'I > 2\s(I)'
_cod_data_source_file c6nj03844a2.cif
_cod_data_source_block Ga_1_Cl
_cod_depositor_comments 'Adding full bibliography for 7055992--7055999.cif.'
_cod_database_code 7055993
_shelx_shelxl_version_number 2014/7
_shelx_space_group_comment
;
The symmetry employed for this shelxl refinement is uniquely defined
by the following loop, which should always be used as a source of
symmetry information in preference to the above space-group names.
They are only intended as comments.
;

loop_
_space_group_symop_operation_xyz
'x, y, z'
'-x+1/2, y, -z'
'x+1/2, y+1/2, z+1/2'
'-x+1, y+1/2, -z+1/2'
'-x, -y, -z'
'x-1/2, -y, z'
'-x+1/2, -y+1/2, -z+1/2'
'x, -y+1/2, z+1/2'

loop_
_atom_site_label
_atom_site_type_symbol
_atom_site_fract_x
_atom_site_fract_y
_atom_site_fract_z
_atom_site_U_iso_or_equiv
_atom_site_adp_type
_atom_site_occupancy
_atom_site_site_symmetry_order
_atom_site_calc_flag
_atom_site_refinement_flags_posn
_atom_site_refinement_flags_adp
Ga1 Ga 0.54378(2) 0.76576(2) 0.27709(2) 0.01966(6) Uani 1 1 d . .
Cl1 Cl 0.57857(2) 0.60815(3) 0.26591(2) 0.02733(8) Uani 1 1 d . .
O1 O 0.59626(4) 0.87577(8) 0.28148(4) 0.0241(2) Uani 1 1 d . .
N1 N 0.52790(5) 0.79742(9) 0.19154(4) 0.0233(2) Uani 1 1 d . .
C1 C 0.63138(6) 0.91105(10) 0.24430(5) 0.0230(3) Uani 1 1 d . .
O2 O 0.54217(5) 0.75213(8) 0.34964(4) 0.0256(2) Uani 1 1 d . .
N2 N 0.45277(5) 0.78465(9) 0.27313(4) 0.0222(2) Uani 1 1 d . .
C2 C 0.69274(7) 0.93059(11) 0.25523(5) 0.0252(3) Uani 1 1 d . .
C3 C 0.72580(7) 0.96552(12) 0.21414(6) 0.0299(3) Uani 1 1 d . .
H3 H 0.7674 0.9772 0.2208 0.036 Uiso 1 1 calc R U
C4 C 0.70113(7) 0.98415(12) 0.16417(6) 0.0319(3) Uani 1 1 d . .
C5 C 0.64014(7) 0.96790(12) 0.15546(6) 0.0287(3) Uani 1 1 d . .
H5 H 0.6217 0.9817 0.1221 0.034 Uiso 1 1 calc R U
C6 C 0.60547(7) 0.93178(11) 0.19464(5) 0.0246(3) Uani 1 1 d . .
C7 C 0.72239(7) 0.91307(12) 0.30976(6) 0.0286(3) Uani 1 1 d . .
C8 C 0.72036(9) 0.79748(14) 0.32368(7) 0.0400(4) Uani 1 1 d . .
H8A H 0.6787 0.7740 0.3223 0.060 Uiso 1 1 calc R U
H8B H 0.7385 0.7870 0.3588 0.060 Uiso 1 1 calc R U
H8C H 0.7425 0.7577 0.2988 0.060 Uiso 1 1 calc R U
C9 C 0.68986(7) 0.97603(14) 0.35028(6) 0.0357(4) Uani 1 1 d . .
H9A H 0.6917 1.0499 0.3417 0.054 Uiso 1 1 calc R U
H9B H 0.7092 0.9642 0.3848 0.054 Uiso 1 1 calc R U
H9C H 0.6480 0.9540 0.3500 0.054 Uiso 1 1 calc R U
C10 C 0.78787(8) 0.94737(18) 0.31365(7) 0.0454(4) Uani 1 1 d . .
H10A H 0.8104 0.9072 0.2892 0.068 Uiso 1 1 calc R U
H10B H 0.8048 0.9357 0.3491 0.068 Uiso 1 1 calc R U
H10C H 0.7904 1.0212 0.3052 0.068 Uiso 1 1 calc R U
C11 C 0.73866(9) 1.02300(17) 0.12011(7) 0.0462(5) Uani 1 1 d . .
C12 C 0.80523(9) 1.00503(16) 0.13111(8) 0.0489(5) Uani 1 1 d . .
H12A H 0.8190 1.0442 0.1621 0.073 Uiso 1 1 calc R U
H12B H 0.8269 1.0283 0.1013 0.073 Uiso 1 1 calc R U
H12C H 0.8126 0.9310 0.1370 0.073 Uiso 1 1 calc R U
C13 C 0.72828(11) 1.1401(2) 0.11352(12) 0.0823(10) Uani 1 1 d . .
H13A H 0.7388 1.1754 0.1464 0.123 Uiso 1 1 calc R U
H13B H 0.6861 1.1530 0.1033 0.123 Uiso 1 1 calc R U
H13C H 0.7533 1.1667 0.0866 0.123 Uiso 1 1 calc R U
C14 C 0.72196(14) 0.9611(4) 0.07059(9) 0.1184(17) Uani 1 1 d . .
H14A H 0.7541 0.9671 0.0466 0.178 Uiso 1 1 calc R U
H14B H 0.6848 0.9886 0.0541 0.178 Uiso 1 1 calc R U
H14C H 0.7164 0.8881 0.0795 0.178 Uiso 1 1 calc R U
C15 C 0.54023(7) 0.91010(11) 0.18458(5) 0.0253(3) Uani 1 1 d . .
H15A H 0.5170 0.9510 0.2088 0.030 Uiso 1 1 calc R U
H15B H 0.5275 0.9312 0.1487 0.030 Uiso 1 1 calc R U
C16 C 0.56369(8) 0.73440(12) 0.15562(6) 0.0297(3) Uani 1 1 d . .
H16A H 0.6006 0.7082 0.1741 0.036 Uiso 1 1 calc R U
H16B H 0.5749 0.7767 0.1257 0.036 Uiso 1 1 calc R U
C17 C 0.52351(9) 0.64458(13) 0.13737(6) 0.0402(4) Uani 1 1 d . .
H17A H 0.5431 0.5775 0.1459 0.048 Uiso 1 1 calc R U
H17B H 0.5147 0.6481 0.0994 0.048 Uiso 1 1 calc R U
C18 C 0.46611(8) 0.65586(12) 0.16603(6) 0.0337(3) Uani 1 1 d . .
H18A H 0.4680 0.6144 0.1984 0.040 Uiso 1 1 calc R U
H18B H 0.4308 0.6342 0.1439 0.040 Uiso 1 1 calc R U
C19 C 0.46429(7) 0.77202(11) 0.17785(6) 0.0272(3) Uani 1 1 d . .
H19 H 0.4521 0.8090 0.1449 0.033 Uiso 1 1 calc R U
C20 C 0.42556(7) 0.81229(11) 0.22016(6) 0.0269(3) Uani 1 1 d . .
H20 H 0.4233 0.8895 0.2174 0.032 Uiso 1 1 calc R U
C21 C 0.36118(8) 0.76858(14) 0.21782(7) 0.0389(4) Uani 1 1 d . .
H21A H 0.3316 0.8255 0.2145 0.047 Uiso 1 1 calc R U
H21B H 0.3546 0.7214 0.1878 0.047 Uiso 1 1 calc R U
C22 C 0.35497(8) 0.70977(16) 0.26866(9) 0.0489(5) Uani 1 1 d . .
H22A H 0.3329 0.7516 0.2934 0.059 Uiso 1 1 calc R U
H22B H 0.3336 0.6434 0.2623 0.059 Uiso 1 1 calc R U
C23 C 0.41860(7) 0.69089(11) 0.28949(6) 0.0274(3) Uani 1 1 d . .
H23A H 0.4206 0.6843 0.3278 0.033 Uiso 1 1 calc R U
H23B H 0.4348 0.6270 0.2744 0.033 Uiso 1 1 calc R U
C24 C 0.44420(6) 0.87519(11) 0.30947(5) 0.0239(3) Uani 1 1 d . .
H24A H 0.4723 0.9312 0.3012 0.029 Uiso 1 1 calc R U
H24B H 0.4031 0.9023 0.3033 0.029 Uiso 1 1 calc R U
C25 C 0.45406(6) 0.84752(11) 0.36575(5) 0.0230(3) Uani 1 1 d . .
C26 C 0.41350(6) 0.88386(12) 0.40059(6) 0.0270(3) Uani 1 1 d . .
H26 H 0.3803 0.9243 0.3880 0.032 Uiso 1 1 calc R U
C27 C 0.42057(7) 0.86222(13) 0.45313(6) 0.0301(3) Uani 1 1 d . .
C28 C 0.46856(7) 0.79847(13) 0.46900(6) 0.0300(3) Uani 1 1 d . .
H28 H 0.4735 0.7813 0.5048 0.036 Uiso 1 1 calc R U
C29 C 0.50965(7) 0.75844(11) 0.43598(6) 0.0253(3) Uani 1 1 d . .
C30 C 0.50316(6) 0.78680(11) 0.38277(5) 0.0220(3) Uani 1 1 d . .
C31 C 0.37979(8) 0.90704(16) 0.49342(7) 0.0402(4) Uani 1 1 d . .
C32 C 0.32844(10) 0.9706(2) 0.46793(8) 0.0690(8) Uani 1 1 d . .
H32A H 0.3048 1.0009 0.4949 0.103 Uiso 1 1 calc R U
H32B H 0.3029 0.9255 0.4456 0.103 Uiso 1 1 calc R U
H32C H 0.3447 1.0260 0.4470 0.103 Uiso 1 1 calc R U
C33 C 0.35444(11) 0.8198(2) 0.52568(9) 0.0662(7) Uani 1 1 d . .
H33A H 0.3286 0.8492 0.5513 0.099 Uiso 1 1 calc R U
H33B H 0.3873 0.7818 0.5437 0.099 Uiso 1 1 calc R U
H33C H 0.3311 0.7724 0.5028 0.099 Uiso 1 1 calc R U
C34 C 0.41642(9) 0.98037(17) 0.52935(7) 0.0485(5) Uani 1 1 d . .
H34A H 0.4320 1.0372 0.5089 0.073 Uiso 1 1 calc R U
H34B H 0.4498 0.9423 0.5466 0.073 Uiso 1 1 calc R U
H34C H 0.3909 1.0086 0.5555 0.073 Uiso 1 1 calc R U
C35 C 0.55884(7) 0.68267(13) 0.45535(6) 0.0320(3) Uani 1 1 d . .
C36 C 0.54882(9) 0.57820(13) 0.42758(7) 0.0411(4) Uani 1 1 d . .
H36A H 0.5086 0.5526 0.4335 0.062 Uiso 1 1 calc R U
H36B H 0.5786 0.5281 0.4413 0.062 Uiso 1 1 calc R U
H36C H 0.5529 0.5873 0.3902 0.062 Uiso 1 1 calc R U
C37 C 0.62108(8) 0.72505(15) 0.44541(7) 0.0381(4) Uani 1 1 d . .
H37A H 0.6240 0.7370 0.4081 0.057 Uiso 1 1 calc R U
H37B H 0.6515 0.6748 0.4575 0.057 Uiso 1 1 calc R U
H37C H 0.6275 0.7904 0.4642 0.057 Uiso 1 1 calc R U
C38 C 0.55710(10) 0.66270(19) 0.51389(7) 0.0537(6) Uani 1 1 d . .
H38A H 0.5654 0.7274 0.5329 0.081 Uiso 1 1 calc R U
H38B H 0.5873 0.6109 0.5245 0.081 Uiso 1 1 calc R U
H38C H 0.5175 0.6371 0.5217 0.081 Uiso 1 1 calc R U

loop_
_atom_site_aniso_label
_atom_site_aniso_U_11
_atom_site_aniso_U_22
_atom_site_aniso_U_33
_atom_site_aniso_U_23
_atom_site_aniso_U_13
_atom_site_aniso_U_12
Ga1 0.02506(10) 0.01791(9) 0.01624(9) 0.00044(6) 0.00314(6) 0.00094(6)
Cl1 0.03770(19) 0.01996(16) 0.02460(16) -0.00076(12) 0.00418(13) 0.00510(13)
O1 0.0298(5) 0.0248(5) 0.0182(4) -0.0019(4) 0.0048(4) -0.0052(4)
N1 0.0329(6) 0.0194(6) 0.0175(5) 0.0000(4) 0.0009(5) -0.0006(5)
C1 0.0316(7) 0.0175(6) 0.0203(6) -0.0026(5) 0.0066(5) -0.0008(5)
O2 0.0291(5) 0.0307(5) 0.0175(5) 0.0025(4) 0.0062(4) 0.0080(4)
N2 0.0272(6) 0.0196(5) 0.0198(6) 0.0022(4) 0.0006(4) -0.0004(4)
C2 0.0302(7) 0.0223(7) 0.0235(7) -0.0045(5) 0.0056(5) 0.0008(5)
C3 0.0306(7) 0.0308(8) 0.0292(7) -0.0061(6) 0.0090(6) -0.0029(6)
C4 0.0410(9) 0.0303(8) 0.0256(7) -0.0037(6) 0.0130(6) -0.0061(6)
C5 0.0416(8) 0.0248(7) 0.0203(7) 0.0000(5) 0.0059(6) -0.0023(6)
C6 0.0332(7) 0.0179(6) 0.0231(7) -0.0010(5) 0.0046(6) -0.0005(5)
C7 0.0276(7) 0.0337(8) 0.0249(7) -0.0054(6) 0.0038(6) 0.0016(6)
C8 0.0495(10) 0.0374(9) 0.0326(8) 0.0013(7) -0.0021(7) 0.0086(8)
C9 0.0359(8) 0.0452(9) 0.0259(7) -0.0127(7) 0.0009(6) 0.0034(7)
C10 0.0314(9) 0.0702(13) 0.0347(9) -0.0023(9) 0.0016(7) -0.0035(8)
C11 0.0464(10) 0.0650(13) 0.0286(8) 0.0026(8) 0.0136(7) -0.0151(9)
C12 0.0523(11) 0.0474(11) 0.0501(11) -0.0022(9) 0.0296(9) -0.0031(9)
C13 0.0500(12) 0.097(2) 0.102(2) 0.0720(18) 0.0295(13) 0.0137(13)
C14 0.092(2) 0.237(5) 0.0301(11) -0.0353(18) 0.0300(12) -0.082(3)
C15 0.0346(8) 0.0197(7) 0.0216(6) 0.0037(5) 0.0011(5) -0.0004(6)
C16 0.0443(9) 0.0275(8) 0.0177(7) -0.0021(5) 0.0057(6) 0.0024(6)
C17 0.0654(12) 0.0279(8) 0.0283(8) -0.0074(6) 0.0105(8) -0.0066(8)
C18 0.0494(9) 0.0258(8) 0.0253(7) -0.0041(6) -0.0016(7) -0.0076(7)
C19 0.0372(8) 0.0246(7) 0.0190(7) 0.0018(5) -0.0048(6) -0.0033(6)
C20 0.0313(7) 0.0251(7) 0.0236(7) 0.0039(6) -0.0050(6) 0.0003(6)
C21 0.0315(8) 0.0444(10) 0.0396(9) 0.0041(7) -0.0068(7) -0.0035(7)
C22 0.0380(10) 0.0460(10) 0.0616(12) 0.0160(9) -0.0064(9) -0.0111(8)
C23 0.0315(7) 0.0207(7) 0.0301(7) 0.0038(6) 0.0022(6) -0.0035(6)
C24 0.0280(7) 0.0197(6) 0.0241(7) 0.0008(5) 0.0029(5) 0.0026(5)
C25 0.0261(7) 0.0212(6) 0.0219(6) 0.0010(5) 0.0038(5) -0.0005(5)
C26 0.0238(7) 0.0290(7) 0.0287(7) -0.0005(6) 0.0050(5) 0.0031(6)
C27 0.0266(7) 0.0386(8) 0.0260(7) -0.0029(6) 0.0078(6) 0.0029(6)
C28 0.0328(8) 0.0384(8) 0.0194(7) 0.0016(6) 0.0063(6) 0.0034(6)
C29 0.0280(7) 0.0274(7) 0.0208(7) 0.0009(5) 0.0040(5) 0.0027(6)
C30 0.0256(7) 0.0212(6) 0.0198(6) -0.0007(5) 0.0057(5) -0.0002(5)
C31 0.0326(8) 0.0592(11) 0.0300(8) -0.0012(8) 0.0121(7) 0.0128(8)
C32 0.0434(11) 0.122(2) 0.0420(11) -0.0056(12) 0.0105(9) 0.0426(13)
C33 0.0650(14) 0.0769(16) 0.0612(14) -0.0025(12) 0.0428(12) -0.0041(12)
C34 0.0527(11) 0.0564(12) 0.0373(9) -0.0106(8) 0.0108(8) 0.0204(9)
C35 0.0393(8) 0.0379(9) 0.0192(7) 0.0047(6) 0.0048(6) 0.0122(7)
C36 0.0539(11) 0.0304(8) 0.0397(9) 0.0086(7) 0.0086(8) 0.0105(8)
C37 0.0331(8) 0.0489(10) 0.0319(8) -0.0036(7) -0.0017(7) 0.0129(7)
C38 0.0623(12) 0.0756(14) 0.0239(8) 0.0133(9) 0.0079(8) 0.0354(11)

loop_
_atom_type_symbol
_atom_type_description
_atom_type_scat_dispersion_real
_atom_type_scat_dispersion_imag
_atom_type_scat_source
C C 0.0181 0.0091 'International Tables Vol C Tables 4.2.6.8 and 6.1.1.4'
H H 0.0000 0.0000 'International Tables Vol C Tables 4.2.6.8 and 6.1.1.4'
N N 0.0311 0.0180 'International Tables Vol C Tables 4.2.6.8 and 6.1.1.4'
O O 0.0492 0.0322 'International Tables Vol C Tables 4.2.6.8 and 6.1.1.4'
Cl Cl 0.3639 0.7018 'International Tables Vol C Tables 4.2.6.8 and 6.1.1.4'
Ga Ga -1.2846 0.7763 'International Tables Vol C Tables 4.2.6.8 and 6.1.1.4'

loop_
_geom_angle_atom_site_label_1
_geom_angle_atom_site_label_2
_geom_angle_atom_site_label_3
_geom_angle
O1 Ga1 O2 93.45(4)
O1 Ga1 N2 122.74(5)
O2 Ga1 N2 89.07(5)
O1 Ga1 Cl1 119.33(3)
O2 Ga1 Cl1 94.09(3)
N2 Ga1 Cl1 117.50(3)
O1 Ga1 N1 89.09(4)
O2 Ga1 N1 168.58(4)
N2 Ga1 N1 80.22(5)
Cl1 Ga1 N1 94.37(3)
C1 O1 Ga1 127.64(8)
C19 N1 C15 111.61(11)
C19 N1 C16 105.90(11)
C15 N1 C16 110.15(11)
C19 N1 Ga1 106.70(8)
C15 N1 Ga1 105.96(8)
C16 N1 Ga1 116.57(9)
O1 C1 C6 118.98(13)
O1 C1 C2 121.25(12)
C6 C1 C2 119.73(13)
C30 O2 Ga1 131.04(9)
C23 N2 C20 105.01(11)
C23 N2 C24 111.17(11)
C20 N2 C24 108.59(10)
C23 N2 Ga1 114.28(9)
C20 N2 Ga1 114.96(9)
C24 N2 Ga1 102.85(8)
C3 C2 C1 117.28(13)
C3 C2 C7 121.32(13)
C1 C2 C7 121.40(13)
C4 C3 C2 123.78(14)
C4 C3 H3 118.1
C2 C3 H3 118.1
C5 C4 C3 117.20(14)
C5 C4 C11 120.39(15)
C3 C4 C11 122.40(15)
C4 C5 C6 121.32(14)
C4 C5 H5 119.3
C6 C5 H5 119.3
C5 C6 C1 120.60(14)
C5 C6 C15 121.22(13)
C1 C6 C15 118.14(12)
C10 C7 C8 107.88(15)
C10 C7 C2 112.27(13)
C8 C7 C2 109.87(13)
C10 C7 C9 107.03(13)
C8 C7 C9 109.39(14)
C2 C7 C9 110.30(12)
C7 C8 H8A 109.5
C7 C8 H8B 109.5
H8A C8 H8B 109.5
C7 C8 H8C 109.5
H8A C8 H8C 109.5
H8B C8 H8C 109.5
C7 C9 H9A 109.5
C7 C9 H9B 109.5
H9A C9 H9B 109.5
C7 C9 H9C 109.5
H9A C9 H9C 109.5
H9B C9 H9C 109.5
C7 C10 H10A 109.5
C7 C10 H10B 109.5
H10A C10 H10B 109.5
C7 C10 H10C 109.5
H10A C10 H10C 109.5
H10B C10 H10C 109.5
C12 C11 C14 105.4(2)
C12 C11 C4 112.68(16)
C14 C11 C4 109.17(17)
C12 C11 C13 108.13(17)
C14 C11 C13 113.1(3)
C4 C11 C13 108.47(17)
C11 C12 H12A 109.5
C11 C12 H12B 109.5
H12A C12 H12B 109.5
C11 C12 H12C 109.5
H12A C12 H12C 109.5
H12B C12 H12C 109.5
C11 C13 H13A 109.5
C11 C13 H13B 109.5
H13A C13 H13B 109.5
C11 C13 H13C 109.5
H13A C13 H13C 109.5
H13B C13 H13C 109.5
C11 C14 H14A 109.5
C11 C14 H14B 109.5
H14A C14 H14B 109.5
C11 C14 H14C 109.5
H14A C14 H14C 109.5
H14B C14 H14C 109.5
N1 C15 C6 110.31(12)
N1 C15 H15A 109.6
C6 C15 H15A 109.6
N1 C15 H15B 109.6
C6 C15 H15B 109.6
H15A C15 H15B 108.1
N1 C16 C17 105.98(13)
N1 C16 H16A 110.5
C17 C16 H16A 110.5
N1 C16 H16B 110.5
C17 C16 H16B 110.5
H16A C16 H16B 108.7
C16 C17 C18 106.07(13)
C16 C17 H17A 110.5
C18 C17 H17A 110.5
C16 C17 H17B 110.5
C18 C17 H17B 110.5
H17A C17 H17B 108.7
C17 C18 C19 102.87(13)
C17 C18 H18A 111.2
C19 C18 H18A 111.2
C17 C18 H18B 111.2
C19 C18 H18B 111.2
H18A C18 H18B 109.1
N1 C19 C20 109.46(11)
N1 C19 C18 103.12(12)
C20 C19 C18 119.94(13)
N1 C19 H19 107.9
C20 C19 H19 107.9
C18 C19 H19 107.9
N2 C20 C19 110.57(11)
N2 C20 C21 106.03(12)
C19 C20 C21 114.61(13)
N2 C20 H20 108.5
C19 C20 H20 108.5
C21 C20 H20 108.5
C22 C21 C20 106.21(13)
C22 C21 H21A 110.5
C20 C21 H21A 110.5
C22 C21 H21B 110.5
C20 C21 H21B 110.5
H21A C21 H21B 108.7
C23 C22 C21 104.67(15)
C23 C22 H22A 110.8
C21 C22 H22A 110.8
C23 C22 H22B 110.8
C21 C22 H22B 110.8
H22A C22 H22B 108.9
N2 C23 C22 104.78(12)
N2 C23 H23A 110.8
C22 C23 H23A 110.8
N2 C23 H23B 110.8
C22 C23 H23B 110.8
H23A C23 H23B 108.9
C25 C24 N2 113.46(11)
C25 C24 H24A 108.9
N2 C24 H24A 108.9
C25 C24 H24B 108.9
N2 C24 H24B 108.9
H24A C24 H24B 107.7
C26 C25 C30 121.02(13)
C26 C25 C24 118.60(13)
C30 C25 C24 120.37(12)
C27 C26 C25 121.39(14)
C27 C26 H26 119.3
C25 C26 H26 119.3
C26 C27 C28 116.63(13)
C26 C27 C31 123.21(14)
C28 C27 C31 120.13(14)
C29 C28 C27 124.47(14)
C29 C28 H28 117.8
C27 C28 H28 117.8
C28 C29 C30 117.55(13)
C28 C29 C35 121.75(13)
C30 C29 C35 120.65(13)
O2 C30 C25 121.25(12)
O2 C30 C29 119.92(13)
C25 C30 C29 118.78(13)
C33 C31 C34 109.22(17)
C33 C31 C32 109.55(19)
C34 C31 C32 106.99(18)
C33 C31 C27 110.20(16)
C34 C31 C27 108.87(14)
C32 C31 C27 111.93(14)
C31 C32 H32A 109.5
C31 C32 H32B 109.5
H32A C32 H32B 109.5
C31 C32 H32C 109.5
H32A C32 H32C 109.5
H32B C32 H32C 109.5
C31 C33 H33A 109.5
C31 C33 H33B 109.5
H33A C33 H33B 109.5
C31 C33 H33C 109.5
H33A C33 H33C 109.5
H33B C33 H33C 109.5
C31 C34 H34A 109.5
C31 C34 H34B 109.5
H34A C34 H34B 109.5
C31 C34 H34C 109.5
H34A C34 H34C 109.5
H34B C34 H34C 109.5
C37 C35 C38 107.47(15)
C37 C35 C29 111.17(13)
C38 C35 C29 111.60(13)
C37 C35 C36 110.15(13)
C38 C35 C36 107.45(15)
C29 C35 C36 108.93(13)
C35 C36 H36A 109.5
C35 C36 H36B 109.5
H36A C36 H36B 109.5
C35 C36 H36C 109.5
H36A C36 H36C 109.5
H36B C36 H36C 109.5
C35 C37 H37A 109.5
C35 C37 H37B 109.5
H37A C37 H37B 109.5
C35 C37 H37C 109.5
H37A C37 H37C 109.5
H37B C37 H37C 109.5
C35 C38 H38A 109.5
C35 C38 H38B 109.5
H38A C38 H38B 109.5
C35 C38 H38C 109.5
H38A C38 H38C 109.5
H38B C38 H38C 109.5

loop_
_geom_bond_atom_site_label_1
_geom_bond_atom_site_label_2
_geom_bond_distance
Ga1 O1 1.8436(10)
Ga1 O2 1.8828(10)
Ga1 N2 2.0513(12)
Ga1 Cl1 2.2043(4)
Ga1 N1 2.2527(11)
O1 C1 1.3552(16)
N1 C19 1.4857(19)
N1 C15 1.4936(18)
N1 C16 1.5006(18)
C1 C6 1.401(2)
C1 C2 1.411(2)
O2 C30 1.3354(17)
N2 C23 1.5060(18)
N2 C20 1.5069(17)
N2 C24 1.5177(17)
C2 C3 1.403(2)
C2 C7 1.537(2)
C3 C4 1.394(2)
C3 H3 0.9500
C4 C5 1.389(2)
C4 C11 1.537(2)
C5 C6 1.391(2)
C5 H5 0.9500
C6 C15 1.497(2)
C7 C10 1.531(2)
C7 C8 1.536(2)
C7 C9 1.541(2)
C8 H8A 0.9800
C8 H8B 0.9800
C8 H8C 0.9800
C9 H9A 0.9800
C9 H9B 0.9800
C9 H9C 0.9800
C10 H10A 0.9800
C10 H10B 0.9800
C10 H10C 0.9800
C11 C12 1.521(3)
C11 C14 1.535(3)
C11 C13 1.538(3)
C12 H12A 0.9800
C12 H12B 0.9800
C12 H12C 0.9800
C13 H13A 0.9800
C13 H13B 0.9800
C13 H13C 0.9800
C14 H14A 0.9800
C14 H14B 0.9800
C14 H14C 0.9800
C15 H15A 0.9900
C15 H15B 0.9900
C16 C17 1.526(2)
C16 H16A 0.9900
C16 H16B 0.9900
C17 C18 1.528(2)
C17 H17A 0.9900
C17 H17B 0.9900
C18 C19 1.532(2)
C18 H18A 0.9900
C18 H18B 0.9900
C19 C20 1.525(2)
C19 H19 1.0000
C20 C21 1.548(2)
C20 H20 1.0000
C21 C22 1.529(3)
C21 H21A 0.9900
C21 H21B 0.9900
C22 C23 1.514(2)
C22 H22A 0.9900
C22 H22B 0.9900
C23 H23A 0.9900
C23 H23B 0.9900
C24 C25 1.4994(19)
C24 H24A 0.9900
C24 H24B 0.9900
C25 C26 1.397(2)
C25 C30 1.401(2)
C26 C27 1.384(2)
C26 H26 0.9500
C27 C28 1.397(2)
C27 C31 1.537(2)
C28 C29 1.390(2)
C28 H28 0.9500
C29 C30 1.420(2)
C29 C35 1.536(2)
C31 C33 1.530(3)
C31 C34 1.530(3)
C31 C32 1.531(3)
C32 H32A 0.9800
C32 H32B 0.9800
C32 H32C 0.9800
C33 H33A 0.9800
C33 H33B 0.9800
C33 H33C 0.9800
C34 H34A 0.9800
C34 H34B 0.9800
C34 H34C 0.9800
C35 C37 1.534(2)
C35 C38 1.535(2)
C35 C36 1.538(2)
C36 H36A 0.9800
C36 H36B 0.9800
C36 H36C 0.9800
C37 H37A 0.9800
C37 H37B 0.9800
C37 H37C 0.9800
C38 H38A 0.9800
C38 H38B 0.9800
C38 H38C 0.9800

loop_
_geom_torsion_atom_site_label_1
_geom_torsion_atom_site_label_2
_geom_torsion_atom_site_label_3
_geom_torsion_atom_site_label_4
_geom_torsion
O2 Ga1 O1 C1 160.33(11)
N2 Ga1 O1 C1 -108.56(12)
Cl1 Ga1 O1 C1 63.68(12)
N1 Ga1 O1 C1 -30.82(12)
Ga1 O1 C1 C6 51.22(17)
Ga1 O1 C1 C2 -131.05(12)
O1 Ga1 O2 C30 97.82(13)
N2 Ga1 O2 C30 -24.92(13)
Cl1 Ga1 O2 C30 -142.43(12)
N1 Ga1 O2 C30 -4.8(3)
O1 C1 C2 C3 179.08(13)
C6 C1 C2 C3 -3.2(2)
O1 C1 C2 C7 -0.2(2)
C6 C1 C2 C7 177.52(13)
C1 C2 C3 C4 1.7(2)
C7 C2 C3 C4 -179.04(14)
C2 C3 C4 C5 0.8(2)
C2 C3 C4 C11 179.67(16)
C3 C4 C5 C6 -1.7(2)
C11 C4 C5 C6 179.35(15)
C4 C5 C6 C1 0.2(2)
C4 C5 C6 C15 -177.41(14)
O1 C1 C6 C5 -179.87(13)
C2 C1 C6 C5 2.4(2)
O1 C1 C6 C15 -2.19(19)
C2 C1 C6 C15 -179.96(12)
C3 C2 C7 C10 5.3(2)
C1 C2 C7 C10 -175.47(14)
C3 C2 C7 C8 -114.76(16)
C1 C2 C7 C8 64.48(18)
C3 C2 C7 C9 124.56(15)
C1 C2 C7 C9 -56.20(18)
C5 C4 C11 C12 -162.36(16)
C3 C4 C11 C12 18.8(2)
C5 C4 C11 C14 -45.7(3)
C3 C4 C11 C14 135.5(2)
C5 C4 C11 C13 78.0(2)
C3 C4 C11 C13 -100.9(2)
C19 N1 C15 C6 -175.58(11)
C16 N1 C15 C6 -58.25(15)
Ga1 N1 C15 C6 68.65(12)
C5 C6 C15 N1 115.80(14)
C1 C6 C15 N1 -61.86(16)
C19 N1 C16 C17 -21.92(15)
C15 N1 C16 C17 -142.73(13)
Ga1 N1 C16 C17 96.54(13)
N1 C16 C17 C18 -2.91(17)
C16 C17 C18 C19 25.56(17)
C15 N1 C19 C20 -73.33(14)
C16 N1 C19 C20 166.80(11)
Ga1 N1 C19 C20 41.98(12)
C15 N1 C19 C18 157.91(11)
C16 N1 C19 C18 38.04(14)
Ga1 N1 C19 C18 -86.77(11)
C17 C18 C19 N1 -38.97(15)
C17 C18 C19 C20 -160.92(13)
C23 N2 C20 C19 -99.92(13)
C24 N2 C20 C19 141.09(12)
Ga1 N2 C20 C19 26.56(14)
C23 N2 C20 C21 24.87(15)
C24 N2 C20 C21 -94.12(14)
Ga1 N2 C20 C21 151.35(10)
N1 C19 C20 N2 -46.06(15)
C18 C19 C20 N2 72.73(16)
N1 C19 C20 C21 -165.81(12)
C18 C19 C20 C21 -47.02(19)
N2 C20 C21 C22 -4.04(18)
C19 C20 C21 C22 118.21(16)
C20 C21 C22 C23 -18.1(2)
C20 N2 C23 C22 -36.66(16)
C24 N2 C23 C22 80.58(15)
Ga1 N2 C23 C22 -163.55(12)
C21 C22 C23 N2 33.78(19)
C23 N2 C24 C25 49.29(15)
C20 N2 C24 C25 164.33(11)
Ga1 N2 C24 C25 -73.44(12)
N2 C24 C25 C26 -135.70(13)
N2 C24 C25 C30 44.53(18)
C30 C25 C26 C27 0.7(2)
C24 C25 C26 C27 -179.10(14)
C25 C26 C27 C28 -2.9(2)
C25 C26 C27 C31 175.37(15)
C26 C27 C28 C29 1.7(3)
C31 C27 C28 C29 -176.66(16)
C27 C28 C29 C30 1.8(2)
C27 C28 C29 C35 -175.68(16)
Ga1 O2 C30 C25 -2.4(2)
Ga1 O2 C30 C29 174.83(10)
C26 C25 C30 O2 -179.80(13)
C24 C25 C30 O2 0.0(2)
C26 C25 C30 C29 2.9(2)
C24 C25 C30 C29 -177.33(13)
C28 C29 C30 O2 178.65(14)
C35 C29 C30 O2 -3.8(2)
C28 C29 C30 C25 -4.0(2)
C35 C29 C30 C25 173.49(14)
C26 C27 C31 C33 126.54(19)
C28 C27 C31 C33 -55.3(2)
C26 C27 C31 C34 -113.69(18)
C28 C27 C31 C34 64.5(2)
C26 C27 C31 C32 4.4(3)
C28 C27 C31 C32 -177.43(19)
C28 C29 C35 C37 -122.10(16)
C30 C29 C35 C37 60.50(19)
C28 C29 C35 C38 -2.1(2)
C30 C29 C35 C38 -179.53(16)
C28 C29 C35 C36 116.34(16)
C30 C29 C35 C36 -61.06(19)
